data_2021398
loop_
_publ_author_name
'Dutkiewicz, Grzegorz'
'Dutkiewicz, Edward'
'Kubicki, Maciej'

_publ_section_title
;
 Cocrystals of pyrazine and benzene polycarboxylic acids
;
_journal_issue 11
_journal_name_full 'Acta Crystallographica Section C'
_journal_page_first 1420
_journal_page_last 1426
_journal_paper_doi 10.1107/S2053229618013669
_journal_volume 74
_journal_year 2018
_chemical_formula_iupac 'C4 H4 N2, C9 H6 O6'
_chemical_formula_moiety 'C4 H4 N2, C9 H6 O6'
_chemical_formula_sum 'C13 H10 N2 O6'
_chemical_formula_weight 290.23
_chemical_name_common
;
Pyrazine--hemimellitic acid (1/1)
;
_chemical_name_systematic
;
Pyrazine--benzene-1,2,3-tricarboxylic acid (1/1)
;
_space_group_crystal_system triclinic
_space_group_IT_number 2
_space_group_name_Hall '-P 1'
_space_group_name_H-M_alt 'P -1'
_symmetry_space_group_name_Hall '-P 1'
_symmetry_space_group_name_H-M 'P -1'
_atom_sites_solution_hydrogens difmap
_audit_creation_method SHELXL-2014/7
_cell_angle_alpha 115.029(10)
_cell_angle_beta 112.471(10)
_cell_angle_gamma 92.672(9)
_cell_formula_units_Z 2
_cell_length_a 7.7184(9)
_cell_length_b 9.9393(10)
_cell_length_c 10.0300(10)
_cell_measurement_reflns_used 1758
_cell_measurement_temperature 100(1)
_cell_measurement_theta_max 26.3940
_cell_measurement_theta_min 4.5280
_cell_volume 624.00(15)
_computing_cell_refinement
;
CrysAlis PRO (Rigaku OD, 2015)
;
_computing_data_collection
;
CrysAlis PRO (Rigaku OD, 2015)
;
_computing_data_reduction
;
CrysAlis PRO (Rigaku OD, 2015)
;
_computing_molecular_graphics
;
Mercury (Macrae <i>et al.</i>,  2008)
;
_computing_publication_material
;
SHELXL2014 (Sheldrick, 2015b)
;
_computing_structure_refinement
;
SHELXL2014 (Sheldrick, 2015b)
;
_computing_structure_solution
;
SHELXT (Sheldrick, 2015a)
;
_diffrn_ambient_temperature 100(1)
_diffrn_detector 'CCD plate'
_diffrn_detector_area_resol_mean 16.2413
_diffrn_detector_type Eos
_diffrn_measured_fraction_theta_full 0.997
_diffrn_measured_fraction_theta_max 0.910
_diffrn_measurement_device 'four-circle diffractometer'
_diffrn_measurement_device_type 'Rigaku Xcalibur Eos'
_diffrn_measurement_method '\w scans'
_diffrn_radiation_monochromator graphite
_diffrn_radiation_probe x-ray
_diffrn_radiation_type 'Mo K\a'
_diffrn_radiation_wavelength 0.71073
_diffrn_reflns_av_R_equivalents 0.0163
_diffrn_reflns_av_unetI/netI 0.0307
_diffrn_reflns_Laue_measured_fraction_full 0.997
_diffrn_reflns_Laue_measured_fraction_max 0.910
_diffrn_reflns_limit_h_max 9
_diffrn_reflns_limit_h_min -9
_diffrn_reflns_limit_k_max 12
_diffrn_reflns_limit_k_min -12
_diffrn_reflns_limit_l_max 11
_diffrn_reflns_limit_l_min -12
_diffrn_reflns_number 4116
_diffrn_reflns_point_group_measured_fraction_full 0.997
_diffrn_reflns_point_group_measured_fraction_max 0.910
_diffrn_reflns_theta_full 25.000
_diffrn_reflns_theta_max 26.618
_diffrn_reflns_theta_min 3.275
_diffrn_source 'fine-focus sealed X-ray tube'
_diffrn_source_type 'Enhance (Mo) X-ray Source'
_exptl_absorpt_coefficient_mu 0.125
_exptl_absorpt_correction_T_max 1.00000
_exptl_absorpt_correction_T_min 0.99224
_exptl_absorpt_correction_type multi-scan
_exptl_absorpt_process_details
;
(CrysAlis PRO; Rigaku OD, 2015)
;
_exptl_crystal_colour colourless
_exptl_crystal_density_diffrn 1.545
_exptl_crystal_description block
_exptl_crystal_F_000 300
_exptl_crystal_size_max 0.25
_exptl_crystal_size_mid 0.2
_exptl_crystal_size_min 0.1
_refine_diff_density_max 0.249
_refine_diff_density_min -0.240
_refine_diff_density_rms 0.048
_refine_ls_extinction_method none
_refine_ls_goodness_of_fit_ref 1.041
_refine_ls_hydrogen_treatment refall
_refine_ls_matrix_type full
_refine_ls_number_parameters 230
_refine_ls_number_reflns 2396
_refine_ls_number_restraints 0
_refine_ls_restrained_S_all 1.041
_refine_ls_R_factor_all 0.0410
_refine_ls_R_factor_gt 0.0346
_refine_ls_shift/su_max 0.000
_refine_ls_shift/su_mean 0.000
_refine_ls_structure_factor_coef Fsqd
_refine_ls_weighting_details 'w=1/[\s^2^(Fo^2^)+(0.0457P)^2^+0.1205P] where P=(Fo^2^+2Fc^2^)/3'
_refine_ls_weighting_scheme calc
_refine_ls_wR_factor_gt 0.0862
_refine_ls_wR_factor_ref 0.0920
_reflns_Friedel_coverage 0.000
_reflns_number_gt 2083
_reflns_number_total 2396
_reflns_threshold_expression 'I > 2\s(I)'
_cod_data_source_file yp3167sup1.cif
_cod_data_source_block 2
_cod_database_code 2021398
_shelx_shelxl_version_number 2014/7
_shelx_space_group_comment
;
The symmetry employed for this shelxl refinement is uniquely defined
by the following loop, which should always be used as a source of
symmetry information in preference to the above space-group names.
They are only intended as comments.
;
_exptl_absorpt_special_details
;
CrysAlisPro 1.171.38.43c (Rigaku Oxford Diffraction, 2015)
Empirical absorption correction using spherical harmonics,
implemented in SCALE3 ABSPACK scaling algorithm.
;

loop_
_space_group_symop_operation_xyz
'x, y, z'
'-x, -y, -z'

loop_
_atom_site_label
_atom_site_type_symbol
_atom_site_fract_x
_atom_site_fract_y
_atom_site_fract_z
_atom_site_U_iso_or_equiv
_atom_site_adp_type
_atom_site_occupancy
_atom_site_site_symmetry_order
_atom_site_calc_flag
C1A C 0.77882(19) 0.80344(15) 0.27507(16) 0.0137(3) Uani 1 1 d
C2A C 0.63009(19) 0.70793(15) 0.26611(16) 0.0130(3) Uani 1 1 d
C3A C 0.62151(19) 0.55080(15) 0.20468(16) 0.0134(3) Uani 1 1 d
C4A C 0.7578(2) 0.49160(16) 0.15290(16) 0.0155(3) Uani 1 1 d
H4A H 0.750(2) 0.3828(19) 0.1076(18) 0.016(4) Uiso 1 1 d
C5A C 0.9085(2) 0.58751(17) 0.16845(17) 0.0159(3) Uani 1 1 d
H5A H 1.004(2) 0.5487(19) 0.140(2) 0.023(4) Uiso 1 1 d
C6A C 0.9190(2) 0.74282(16) 0.23014(16) 0.0149(3) Uani 1 1 d
H6A H 1.024(2) 0.8093(18) 0.2436(19) 0.017(4) Uiso 1 1 d
C7A C 0.78911(19) 0.97030(16) 0.33081(16) 0.0145(3) Uani 1 1 d
O71A O 0.93572(14) 1.04177(12) 0.32928(13) 0.0205(3) Uani 1 1 d
H71A H 0.938(3) 1.152(3) 0.368(3) 0.071(7) Uiso 1 1 d
O72A O 0.67285(15) 1.03387(11) 0.37084(13) 0.0232(3) Uani 1 1 d
C8A C 0.4806(2) 0.77328(15) 0.31933(17) 0.0150(3) Uani 1 1 d
O81A O 0.54245(15) 0.82580(12) 0.48002(12) 0.0205(3) Uani 1 1 d
H81A H 0.450(3) 0.869(2) 0.510(3) 0.053(6) Uiso 1 1 d
O82A O 0.32857(14) 0.77818(11) 0.22763(12) 0.0204(3) Uani 1 1 d
C9A C 0.46821(19) 0.44580(15) 0.19762(16) 0.0151(3) Uani 1 1 d
O91A O 0.47584(15) 0.30072(12) 0.13041(13) 0.0221(3) Uani 1 1 d
H91A H 0.373(4) 0.244(3) 0.126(3) 0.069(7) Uiso 1 1 d
O92A O 0.35251(15) 0.48904(12) 0.25017(13) 0.0240(3) Uani 1 1 d
N1B N 0.17076(18) 0.11055(14) 0.07462(15) 0.0195(3) Uani 1 1 d
C2B C -0.0016(2) 0.14191(17) 0.02235(18) 0.0190(3) Uani 1 1 d
H2B H -0.005(2) 0.246(2) 0.0359(19) 0.023(4) Uiso 1 1 d
C3B C -0.1722(2) 0.03190(17) -0.05225(18) 0.0205(3) Uani 1 1 d
H3B H -0.295(3) 0.0579(19) -0.089(2) 0.027(4) Uiso 1 1 d
N1C N 0.96658(17) 1.34142(13) 0.43213(14) 0.0175(3) Uani 1 1 d
C2C C 1.1168(2) 1.42572(17) 0.44258(17) 0.0179(3) Uani 1 1 d
H2C H 1.200(2) 1.3711(19) 0.401(2) 0.022(4) Uiso 1 1 d
C3C C 1.1493(2) 1.58355(17) 0.50973(17) 0.0178(3) Uani 1 1 d
H3C H 1.260(2) 1.6428(17) 0.5157(18) 0.016(4) Uiso 1 1 d

loop_
_atom_site_aniso_label
_atom_site_aniso_U_11
_atom_site_aniso_U_22
_atom_site_aniso_U_33
_atom_site_aniso_U_23
_atom_site_aniso_U_13
_atom_site_aniso_U_12
C1A 0.0131(7) 0.0151(7) 0.0122(6) 0.0064(6) 0.0049(5) 0.0036(5)
C2A 0.0121(7) 0.0154(7) 0.0115(6) 0.0070(5) 0.0044(5) 0.0042(5)
C3A 0.0117(7) 0.0160(7) 0.0114(6) 0.0068(6) 0.0038(5) 0.0031(5)
C4A 0.0162(7) 0.0146(7) 0.0136(7) 0.0058(6) 0.0055(6) 0.0046(6)
C5A 0.0151(7) 0.0199(7) 0.0165(7) 0.0095(6) 0.0094(6) 0.0080(6)
C6A 0.0134(7) 0.0183(7) 0.0152(7) 0.0093(6) 0.0069(6) 0.0039(6)
C7A 0.0148(7) 0.0156(7) 0.0126(7) 0.0068(6) 0.0058(6) 0.0032(5)
O71A 0.0199(5) 0.0135(5) 0.0315(6) 0.0095(5) 0.0162(5) 0.0030(4)
O72A 0.0248(6) 0.0175(5) 0.0352(6) 0.0116(5) 0.0215(5) 0.0097(4)
C8A 0.0158(7) 0.0118(7) 0.0201(7) 0.0086(6) 0.0095(6) 0.0028(5)
O81A 0.0214(6) 0.0243(6) 0.0200(5) 0.0098(5) 0.0136(5) 0.0093(5)
O82A 0.0146(5) 0.0234(6) 0.0270(6) 0.0140(5) 0.0102(4) 0.0078(4)
C9A 0.0137(7) 0.0154(7) 0.0149(7) 0.0077(6) 0.0046(6) 0.0039(5)
O91A 0.0185(6) 0.0142(5) 0.0324(6) 0.0089(5) 0.0128(5) 0.0021(4)
O92A 0.0236(6) 0.0210(6) 0.0353(6) 0.0138(5) 0.0199(5) 0.0066(5)
N1B 0.0197(6) 0.0177(6) 0.0217(6) 0.0105(5) 0.0088(5) 0.0029(5)
C2B 0.0242(8) 0.0145(7) 0.0214(7) 0.0099(6) 0.0117(6) 0.0050(6)
C3B 0.0193(8) 0.0215(8) 0.0255(8) 0.0147(7) 0.0102(6) 0.0067(6)
N1C 0.0198(6) 0.0164(6) 0.0153(6) 0.0083(5) 0.0060(5) 0.0037(5)
C2C 0.0192(7) 0.0188(7) 0.0158(7) 0.0092(6) 0.0067(6) 0.0046(6)
C3C 0.0174(7) 0.0190(8) 0.0173(7) 0.0104(6) 0.0064(6) 0.0021(6)

loop_
_atom_type_symbol
_atom_type_description
_atom_type_scat_dispersion_real
_atom_type_scat_dispersion_imag
_atom_type_scat_source
C C 0.0033 0.0016 'International Tables Vol C Tables 4.2.6.8 and 6.1.1.4'
H H 0.0000 0.0000 'International Tables Vol C Tables 4.2.6.8 and 6.1.1.4'
N N 0.0061 0.0033 'International Tables Vol C Tables 4.2.6.8 and 6.1.1.4'
O O 0.0106 0.0060 'International Tables Vol C Tables 4.2.6.8 and 6.1.1.4'

loop_
_geom_angle_atom_site_label_1
_geom_angle_atom_site_label_2
_geom_angle_atom_site_label_3
_geom_angle
_geom_angle_site_symmetry_1
_geom_angle_site_symmetry_3
C6A C1A C2A 120.00(12) . .
C6A C1A C7A 118.84(12) . .
C2A C1A C7A 121.16(12) . .
C3A C2A C1A 118.74(12) . .
C3A C2A C8A 120.77(12) . .
C1A C2A C8A 120.48(12) . .
C4A C3A C2A 120.18(12) . .
C4A C3A C9A 119.47(12) . .
C2A C3A C9A 120.33(12) . .
C5A C4A C3A 120.65(13) . .
C5A C4A H4A 119.1(9) . .
C3A C4A H4A 120.2(9) . .
C6A C5A C4A 119.53(13) . .
C6A C5A H5A 119.8(10) . .
C4A C5A H5A 120.6(10) . .
C5A C6A C1A 120.77(12) . .
C5A C6A H6A 119.9(10) . .
C1A C6A H6A 119.3(10) . .
O72A C7A O71A 123.00(13) . .
O72A C7A C1A 123.96(12) . .
O71A C7A C1A 113.03(12) . .
C7A O71A H71A 110.7(14) . .
O82A C8A O81A 125.50(13) . .
O82A C8A C2A 123.72(12) . .
O81A C8A C2A 110.78(11) . .
C8A O81A H81A 108.7(13) . .
O92A C9A O91A 123.61(12) . .
O92A C9A C3A 123.82(12) . .
O91A C9A C3A 112.56(12) . .
C9A O91A H91A 106.8(15) . .
C2B N1B C3B 117.41(13) . 2
N1B C2B C3B 121.56(13) . .
N1B C2B H2B 118.1(10) . .
C3B C2B H2B 120.3(10) . .
N1B C3B C2B 121.03(14) 2 .
N1B C3B H3B 119.2(10) 2 .
C2B C3B H3B 119.8(10) . .
C3C N1C C2C 117.16(13) 2_786 .
N1C C2C C3C 121.28(14) . .
N1C C2C H2C 116.5(10) . .
C3C C2C H2C 122.2(10) . .
N1C C3C C2C 121.56(13) 2_786 .
N1C C3C H3C 118.7(9) 2_786 .
C2C C3C H3C 119.7(9) . .

loop_
_geom_bond_atom_site_label_1
_geom_bond_atom_site_label_2
_geom_bond_distance
_geom_bond_site_symmetry_2
C1A C6A 1.3933(19) .
C1A C2A 1.4052(19) .
C1A C7A 1.4962(19) .
C2A C3A 1.4028(19) .
C2A C8A 1.5119(19) .
C3A C4A 1.3925(19) .
C3A C9A 1.5008(19) .
C4A C5A 1.385(2) .
C4A H4A 0.968(16) .
C5A C6A 1.383(2) .
C5A H5A 0.932(18) .
C6A H6A 0.948(16) .
C7A O72A 1.2163(17) .
C7A O71A 1.3164(16) .
O71A H71A 0.99(3) .
C8A O82A 1.2013(17) .
C8A O81A 1.3322(17) .
O81A H81A 0.93(2) .
C9A O92A 1.2099(17) .
C9A O91A 1.3240(17) .
O91A H91A 0.93(2) .
N1B C2B 1.336(2) .
N1B C3B 1.3377(19) 2
C2B C3B 1.382(2) .
C2B H2B 0.984(17) .
C3B N1B 1.3377(19) 2
C3B H3B 0.971(18) .
N1C C3C 1.3377(19) 2_786
N1C C2C 1.3416(19) .
C2C C3C 1.385(2) .
C2C H2C 0.957(17) .
C3C N1C 1.3378(19) 2_786
C3C H3C 0.984(15) .

loop_
_geom_torsion_atom_site_label_1
_geom_torsion_atom_site_label_2
_geom_torsion_atom_site_label_3
_geom_torsion_atom_site_label_4
_geom_torsion
_geom_torsion_site_symmetry_1
_geom_torsion_site_symmetry_4
C6A C1A C2A C3A -2.77(19) . .
C7A C1A C2A C3A 176.62(11) . .
C6A C1A C2A C8A 178.17(12) . .
C7A C1A C2A C8A -2.44(19) . .
C1A C2A C3A C4A -0.40(19) . .
C8A C2A C3A C4A 178.66(11) . .
C1A C2A C3A C9A 178.27(12) . .
C8A C2A C3A C9A -2.67(19) . .
C2A C3A C4A C5A 3.1(2) . .
C9A C3A C4A C5A -175.60(12) . .
C3A C4A C5A C6A -2.5(2) . .
C4A C5A C6A C1A -0.7(2) . .
C2A C1A C6A C5A 3.4(2) . .
C7A C1A C6A C5A -176.05(12) . .
C6A C1A C7A O72A 179.16(13) . .
C2A C1A C7A O72A -0.2(2) . .
C6A C1A C7A O71A 0.40(17) . .
C2A C1A C7A O71A -179.00(12) . .
C3A C2A C8A O82A -86.80(17) . .
C1A C2A C8A O82A 92.24(17) . .
C3A C2A C8A O81A 94.20(14) . .
C1A C2A C8A O81A -86.75(15) . .
C4A C3A C9A O92A 174.85(12) . .
C2A C3A C9A O92A -3.8(2) . .
C4A C3A C9A O91A -3.90(18) . .
C2A C3A C9A O91A 177.42(11) . .
C3B N1B C2B C3B -0.1(2) 2 .
N1B C2B C3B N1B 0.1(2) . 2
C3C N1C C2C C3C -0.4(2) 2_786 .
N1C C2C C3C N1C 0.5(2) . 2_786

_cod_database_fobs_code 2021398
